data_7134005
loop_
_publ_author_name
'Dai, Yuyang'
'Wang, Yu'
'Wang, Liliang'
'Qi, Fan'
'Li, Qianli'
'Kong, Lingbing'

_publ_section_title
;
 Crystalline potassium boryl dithiolate and diselenolate
;
_journal_name_full 'Chemical Communications'
_journal_paper_doi 10.1039/D4CC05240D
_journal_year 2024
_chemical_formula_moiety 'C48 H50 B2 Se3'
_chemical_formula_sum 'C48 H50 B2 Se3'
_chemical_formula_weight 885.38
_space_group_crystal_system monoclinic
_space_group_IT_number 14
_space_group_name_Hall '-P 2ybc'
_space_group_name_H-M_alt 'P 1 21/c 1'
_atom_sites_solution_hydrogens geom
_atom_sites_solution_primary dual
_audit_creation_date 2024-11-13
_audit_creation_method
;
Olex2 1.5
(compiled 2024.02.16 svn.r378c4104 for OlexSys, GUI svn.r6928)
;
_audit_update_record
;
2024-11-14 deposited with the CCDC.	2024-11-25 downloaded from the CCDC.
;
_cell_angle_alpha 90
_cell_angle_beta 95.4230(10)
_cell_angle_gamma 90
_cell_formula_units_Z 4
_cell_length_a 12.83960(10)
_cell_length_b 19.9939(2)
_cell_length_c 16.8684(2)
_cell_measurement_reflns_used 16228
_cell_measurement_temperature 172.99(10)
_cell_measurement_theta_max 76.1970
_cell_measurement_theta_min 3.4010
_cell_volume 4310.97(8)
_computing_cell_refinement 'CrysAlisPro 1.171.40.25a (Rigaku OD, 2018)'
_computing_data_collection 'CrysAlisPro 1.171.40.25a (Rigaku OD, 2018)'
_computing_data_reduction 'CrysAlisPro 1.171.40.25a (Rigaku OD, 2018)'
_computing_molecular_graphics 'Olex2 1.5 (Dolomanov et al., 2009)'
_computing_publication_material 'Olex2 1.5 (Dolomanov et al., 2009)'
_computing_structure_refinement 'SHELXL 2018/3 (Sheldrick, 2015)'
_computing_structure_solution 'SHELXT 2014/5 (Sheldrick, 2014)'
_diffrn_ambient_environment N~2~
_diffrn_ambient_temperature 172.99(10)
_diffrn_detector 'CCD plate'
_diffrn_detector_area_resol_mean 10.0000
_diffrn_detector_type HyPix
_diffrn_measured_fraction_theta_full 0.988
_diffrn_measured_fraction_theta_max 0.988
_diffrn_measurement_details
;
List of Runs (angles in degrees, time in seconds):

  # Type    Start    End  Width  t~exp~   \w     \q     \k     \f   Frames
#--------------------------------------------------------------------------
  1  \w    -70.00  21.00   1.00    0.10    --  -48.45  75.00 -32.00   91
  2  \w   -104.00 -26.00   1.00    0.10    --  -48.45 -75.00-159.00   78
  3  \w     50.00  75.00   1.00    0.10    --   48.45  75.00 -32.00   25
  4  \w      3.00  44.00   1.00    0.10    --   48.45 -75.00-159.00   41
  5  \w   -130.00 -67.00   1.00    0.40    --  -86.25 -75.00-159.00   63
  6  \w    -62.00 -14.00   1.00    0.40    --  -86.25  75.00 -32.00   48
  7  \w     55.00 128.00   1.00    0.40    --  106.49 -75.00-159.00   73
  8  \w     85.00 149.00   1.00    0.40    --  106.49  75.00 -32.00   64
  9  \w   -159.00 -83.00   1.00    0.40    --  -86.25 -99.00 -60.00   76
 10  \w     40.00 109.00   1.00    0.40    --  106.49 -99.00 120.00   69
 11  \w     34.00 117.00   1.00    0.40    --  106.49-125.00  90.00   83
 12  \w     35.00 107.00   1.00    0.40    --  106.49 -99.00-150.00   72
 13  \w     92.00 178.00   1.00    0.40    --  106.49 125.00 150.00   86
;
_diffrn_measurement_device 'four-circle diffractometer'
_diffrn_measurement_device_type 'XtaLAB Synergy, Dualflex, HyPix'
_diffrn_measurement_method '\w scans'
_diffrn_orient_matrix_type 'CrysAlisPro convention (1999,Acta A55,543-557)'
_diffrn_orient_matrix_UB_11 0.0503196000
_diffrn_orient_matrix_UB_12 0.0065241000
_diffrn_orient_matrix_UB_13 0.0862560000
_diffrn_orient_matrix_UB_21 0.0580880000
_diffrn_orient_matrix_UB_22 0.0635366000
_diffrn_orient_matrix_UB_23 -0.0233290000
_diffrn_orient_matrix_UB_31 -0.0926770000
_diffrn_orient_matrix_UB_32 0.0431305000
_diffrn_orient_matrix_UB_33 0.0210734000
_diffrn_radiation_monochromator mirror
_diffrn_radiation_probe x-ray
_diffrn_radiation_type 'Cu K\a'
_diffrn_radiation_wavelength 1.54184
_diffrn_reflns_av_R_equivalents 0.0430
_diffrn_reflns_av_unetI/netI 0.0413
_diffrn_reflns_Laue_measured_fraction_full 0.988
_diffrn_reflns_Laue_measured_fraction_max 0.988
_diffrn_reflns_limit_h_max 14
_diffrn_reflns_limit_h_min -15
_diffrn_reflns_limit_k_max 23
_diffrn_reflns_limit_k_min -9
_diffrn_reflns_limit_l_max 20
_diffrn_reflns_limit_l_min -20
_diffrn_reflns_number 25645
_diffrn_reflns_point_group_measured_fraction_full 0.988
_diffrn_reflns_point_group_measured_fraction_max 0.988
_diffrn_reflns_theta_full 67.077
_diffrn_reflns_theta_max 67.077
_diffrn_reflns_theta_min 3.437
_diffrn_source 'micro-focus sealed X-ray tube'
_diffrn_source_type 'PhotonJet (Cu) X-ray Source'
_exptl_absorpt_coefficient_mu 3.334
_exptl_absorpt_correction_T_max 1.00000
_exptl_absorpt_correction_T_min 0.56029
_exptl_absorpt_correction_type multi-scan
_exptl_absorpt_process_details
;
CrysAlisPro 1.171.40.25a (Rigaku Oxford Diffraction, 2018)
Empirical absorption correction using spherical harmonics,
 implemented in SCALE3 ABSPACK scaling algorithm.
;
_exptl_crystal_colour yellow
_exptl_crystal_colour_primary yellow
_exptl_crystal_density_diffrn 1.364
_exptl_crystal_description block
_exptl_crystal_F_000 1800
_exptl_crystal_size_max 0.3
_exptl_crystal_size_mid 0.2
_exptl_crystal_size_min 0.2
_refine_diff_density_max 0.556
_refine_diff_density_min -0.560
_refine_diff_density_rms 0.092
_refine_ls_extinction_method none
_refine_ls_goodness_of_fit_ref 1.071
_refine_ls_hydrogen_treatment constr
_refine_ls_matrix_type full
_refine_ls_number_parameters 490
_refine_ls_number_reflns 7597
_refine_ls_number_restraints 0
_refine_ls_restrained_S_all 1.071
_refine_ls_R_factor_all 0.0516
_refine_ls_R_factor_gt 0.0360
_refine_ls_shift/su_max 0.001
_refine_ls_shift/su_mean 0.000
_refine_ls_structure_factor_coef Fsqd
_refine_ls_weighting_details 'w=1/[\s^2^(Fo^2^)+(0.0194P)^2^+10.6202P] where P=(Fo^2^+2Fc^2^)/3'
_refine_ls_weighting_scheme calc
_refine_ls_wR_factor_gt 0.0814
_refine_ls_wR_factor_ref 0.0925
_reflns_Friedel_coverage 0.000
_reflns_number_gt 6443
_reflns_number_total 7597
_reflns_threshold_expression 'I > 2\s(I)'
_cod_data_source_file d4cc05240d2.cif
_cod_data_source_block klb-32
_cod_database_code 7134005
_shelx_shelxl_version_number 2018/3
_chemical_oxdiff_formula SeCB
_shelx_space_group_comment
;
The symmetry employed for this shelxl refinement is uniquely defined
by the following loop, which should always be used as a source of
symmetry information in preference to the above space-group names.
They are only intended as comments.
;
_shelx_estimated_absorpt_t_max 0.555
_shelx_estimated_absorpt_t_min 0.435
_reflns_odcompleteness_completeness 99.12
_reflns_odcompleteness_iscentric 1
_reflns_odcompleteness_theta 66.97
_olex2_refinement_description
;
1. Fixed Uiso
 At 1.2 times of:
  All C(H) groups
 At 1.5 times of:
  All C(H,H,H) groups
2.a Aromatic/amide H refined with riding coordinates:
 C42(H42), C9(H9), C5(H5), C44(H44), C35(H35), C3(H3), C4(H4), C33(H33),
 C18(H18), C29(H29), C11(H11), C20(H20), C27(H27), C28(H28)
2.b Idealised Me refined as rotating group:
 C14(H14A,H14B,H14C), C22(H22A,H22B,H22C), C13(H13A,H13B,H13C), C48(H48A,H48B,
 H48C), C46(H46A,H46B,H46C), C37(H37A,H37B,H37C), C23(H23A,H23B,H23C), C47(H47A,
 H47B,H47C), C39(H39A,H39B,H39C), C24(H24A,H24B,H24C), C38(H38A,H38B,H38C),
 C15(H15A,H15B,H15C)
;
_olex2_submission_special_instructions 'No special instructions were received'
_oxdiff_exptl_absorpt_empirical_details
;
Empirical correction (ABSPACK) includes:
- Absorption correction using spherical harmonics
- Frame scaling
;
_oxdiff_exptl_absorpt_empirical_full_max 1.702
_oxdiff_exptl_absorpt_empirical_full_min 0.570

loop_
_space_group_symop_operation_xyz
'x, y, z'
'-x, y+1/2, -z+1/2'
'-x, -y, -z'
'x, -y-1/2, z-1/2'

loop_
_atom_site_label
_atom_site_type_symbol
_atom_site_fract_x
_atom_site_fract_y
_atom_site_fract_z
_atom_site_U_iso_or_equiv
_atom_site_adp_type
_atom_site_occupancy
_atom_site_site_symmetry_order
_atom_site_calc_flag
_atom_site_refinement_flags_posn
_atom_site_refinement_flags_adp
_atom_site_refinement_flags_occupancy
_atom_site_disorder_assembly
_atom_site_disorder_group
Se3 Se 0.36296(3) 0.36173(2) 0.13695(2) 0.02699(10) Uani 1 1 d . . . . .
Se1 Se 0.25953(3) 0.36256(2) 0.30972(2) 0.02839(10) Uani 1 1 d . . . . .
Se2 Se 0.19458(3) 0.40697(2) 0.12257(2) 0.03022(11) Uani 1 1 d . . . . .
C31 C 0.5930(2) 0.37799(16) 0.21576(19) 0.0221(7) Uani 1 1 d . . . . .
C1 C 0.0566(2) 0.43588(15) 0.25420(17) 0.0180(6) Uani 1 1 d . . . . .
C8 C -0.0787(2) 0.35953(16) 0.08759(19) 0.0230(7) Uani 1 1 d . . . . .
C40 C 0.3629(2) 0.21807(16) 0.35498(19) 0.0224(7) Uani 1 1 d . . . . .
C7 C -0.0523(2) 0.35100(16) 0.16955(19) 0.0220(7) Uani 1 1 d . . . . .
C36 C 0.6237(2) 0.35717(17) 0.1418(2) 0.0242(7) Uani 1 1 d . . . . .
C41 C 0.3161(3) 0.17547(16) 0.2961(2) 0.0261(7) Uani 1 1 d . . . . .
C30 C 0.5756(2) 0.32624(16) 0.27732(19) 0.0230(7) Uani 1 1 d . . . . .
C45 C 0.3145(3) 0.22821(16) 0.42539(19) 0.0240(7) Uani 1 1 d . . . . .
C16 C 0.1621(2) 0.51751(16) 0.3463(2) 0.0230(7) Uani 1 1 d . . . . .
C32 C 0.5785(2) 0.44624(17) 0.2307(2) 0.0245(7) Uani 1 1 d . . . . .
C6 C -0.0415(2) 0.41064(16) 0.22365(19) 0.0210(6) Uani 1 1 d . . . . .
C42 C 0.2233(3) 0.14324(17) 0.3091(2) 0.0293(8) Uani 1 1 d . . . . .
H42 H 0.191445 0.114590 0.268870 0.035 Uiso 1 1 calc R U . . .
C2 C 0.0604(2) 0.48985(16) 0.30830(18) 0.0205(6) Uani 1 1 d . . . . .
C34 C 0.6212(3) 0.47286(18) 0.0970(2) 0.0293(8) Uani 1 1 d . . . . .
C9 C -0.0920(3) 0.30331(17) 0.0391(2) 0.0277(7) Uani 1 1 d . . . . .
H9 H -0.109043 0.309178 -0.016475 0.033 Uiso 1 1 calc R U . . .
C12 C -0.0414(3) 0.28630(17) 0.2016(2) 0.0260(7) Uani 1 1 d . . . . .
C26 C 0.4648(3) 0.25014(17) 0.3435(2) 0.0267(7) Uani 1 1 d . . . . .
C5 C -0.1333(2) 0.43911(17) 0.2473(2) 0.0247(7) Uani 1 1 d . . . . .
H5 H -0.199396 0.421989 0.226641 0.030 Uiso 1 1 calc R U . . .
C21 C 0.1962(3) 0.49782(17) 0.4243(2) 0.0270(7) Uani 1 1 d . . . . .
C44 C 0.2219(3) 0.19520(17) 0.43554(19) 0.0252(7) Uani 1 1 d . . . . .
H44 H 0.189105 0.202728 0.482920 0.030 Uiso 1 1 calc R U . . .
C19 C 0.3485(3) 0.56997(18) 0.4217(2) 0.0323(8) Uani 1 1 d . . . . .
C25 C 0.4743(2) 0.30413(16) 0.28982(18) 0.0202(6) Uani 1 1 d . . . . .
C35 C 0.6363(2) 0.40524(18) 0.0839(2) 0.0274(7) Uani 1 1 d . . . . .
H35 H 0.656033 0.391248 0.033609 0.033 Uiso 1 1 calc R U . . .
C14 C -0.0926(3) 0.42857(17) 0.0519(2) 0.0276(7) Uani 1 1 d . . . . .
H14A H -0.146699 0.452617 0.077768 0.041 Uiso 1 1 calc R U . . .
H14B H -0.113785 0.424806 -0.005258 0.041 Uiso 1 1 calc R U . . .
H14C H -0.026410 0.453112 0.060115 0.041 Uiso 1 1 calc R U . . .
C43 C 0.1755(3) 0.15161(16) 0.3791(2) 0.0257(7) Uani 1 1 d . . . . .
C17 C 0.2201(3) 0.56333(17) 0.3062(2) 0.0265(7) Uani 1 1 d . . . . .
C3 C -0.0323(3) 0.51724(17) 0.3300(2) 0.0252(7) Uani 1 1 d . . . . .
H3 H -0.029651 0.554007 0.365800 0.030 Uiso 1 1 calc R U . . .
C4 C -0.1286(3) 0.49172(17) 0.3002(2) 0.0275(7) Uani 1 1 d . . . . .
H4 H -0.191195 0.510517 0.316274 0.033 Uiso 1 1 calc R U . . .
C33 C 0.5931(3) 0.49205(18) 0.1712(2) 0.0283(7) Uani 1 1 d . . . . .
H33 H 0.583555 0.538251 0.181499 0.034 Uiso 1 1 calc R U . . .
C18 C 0.3127(3) 0.58879(18) 0.3453(2) 0.0317(8) Uani 1 1 d . . . . .
H18 H 0.352205 0.620158 0.318329 0.038 Uiso 1 1 calc R U . . .
C29 C 0.6630(3) 0.2986(2) 0.3206(2) 0.0358(9) Uani 1 1 d . . . . .
H29 H 0.730739 0.314931 0.312727 0.043 Uiso 1 1 calc R U . . .
C11 C -0.0555(3) 0.23137(17) 0.1502(2) 0.0308(8) Uani 1 1 d . . . . .
H11 H -0.047177 0.187576 0.171670 0.037 Uiso 1 1 calc R U . . .
C20 C 0.2899(3) 0.52417(19) 0.4601(2) 0.0332(8) Uani 1 1 d . . . . .
H20 H 0.314138 0.510215 0.512456 0.040 Uiso 1 1 calc R U . . .
C10 C -0.0811(3) 0.23865(17) 0.0696(2) 0.0304(8) Uani 1 1 d . . . . .
C22 C 0.1377(3) 0.4471(2) 0.4684(2) 0.0371(9) Uani 1 1 d . . . . .
H22A H 0.069879 0.465693 0.479375 0.056 Uiso 1 1 calc R U . . .
H22B H 0.178353 0.435839 0.518675 0.056 Uiso 1 1 calc R U . . .
H22C H 0.126499 0.406698 0.435801 0.056 Uiso 1 1 calc R U . . .
C13 C -0.0178(3) 0.27444(19) 0.2896(2) 0.0343(8) Uani 1 1 d . . . . .
H13A H 0.056770 0.264423 0.301331 0.051 Uiso 1 1 calc R U . . .
H13B H -0.059380 0.236589 0.305857 0.051 Uiso 1 1 calc R U . . .
H13C H -0.035443 0.314573 0.318878 0.051 Uiso 1 1 calc R U . . .
C48 C 0.0785(3) 0.11341(19) 0.3931(2) 0.0366(9) Uani 1 1 d . . . . .
H48A H 0.020408 0.144716 0.396781 0.055 Uiso 1 1 calc R U . . .
H48B H 0.090418 0.088133 0.442905 0.055 Uiso 1 1 calc R U . . .
H48C H 0.061200 0.082416 0.348800 0.055 Uiso 1 1 calc R U . . .
B2 B 0.3735(3) 0.33834(17) 0.2480(2) 0.0180(7) Uani 1 1 d . . . . .
C46 C 0.3604(3) 0.27623(19) 0.4885(2) 0.0361(9) Uani 1 1 d . . . . .
H46A H 0.425713 0.257764 0.514252 0.054 Uiso 1 1 calc R U . . .
H46B H 0.310550 0.282854 0.528348 0.054 Uiso 1 1 calc R U . . .
H46C H 0.374569 0.319219 0.463747 0.054 Uiso 1 1 calc R U . . .
C27 C 0.5545(3) 0.2231(2) 0.3848(2) 0.0374(9) Uani 1 1 d . . . . .
H27 H 0.547736 0.186903 0.420432 0.045 Uiso 1 1 calc R U . . .
C37 C 0.6418(3) 0.28432(19) 0.1245(2) 0.0352(8) Uani 1 1 d . . . . .
H37A H 0.707190 0.269553 0.153989 0.053 Uiso 1 1 calc R U . . .
H37B H 0.646481 0.278352 0.067307 0.053 Uiso 1 1 calc R U . . .
H37C H 0.583483 0.257711 0.141027 0.053 Uiso 1 1 calc R U . . .
B1 B 0.1618(3) 0.40418(18) 0.2306(2) 0.0209(7) Uani 1 1 d . . . . .
C23 C 0.1863(3) 0.5868(2) 0.2228(2) 0.0381(9) Uani 1 1 d . . . . .
H23A H 0.206820 0.553587 0.184432 0.057 Uiso 1 1 calc R U . . .
H23B H 0.219874 0.629654 0.213188 0.057 Uiso 1 1 calc R U . . .
H23C H 0.110091 0.592341 0.216439 0.057 Uiso 1 1 calc R U . . .
C28 C 0.6529(3) 0.2478(2) 0.3747(3) 0.0461(11) Uani 1 1 d . . . . .
H28 H 0.712892 0.230085 0.404751 0.055 Uiso 1 1 calc R U . . .
C47 C 0.3643(3) 0.16396(19) 0.2189(2) 0.0396(9) Uani 1 1 d . . . . .
H47A H 0.357458 0.204634 0.186412 0.059 Uiso 1 1 calc R U . . .
H47B H 0.328110 0.126962 0.189810 0.059 Uiso 1 1 calc R U . . .
H47C H 0.438470 0.152810 0.230438 0.059 Uiso 1 1 calc R U . . .
C39 C 0.6359(3) 0.5238(2) 0.0336(2) 0.0429(10) Uani 1 1 d . . . . .
H39A H 0.697371 0.551387 0.049924 0.064 Uiso 1 1 calc R U . . .
H39B H 0.573780 0.552413 0.025913 0.064 Uiso 1 1 calc R U . . .
H39C H 0.646291 0.500974 -0.016456 0.064 Uiso 1 1 calc R U . . .
C24 C 0.4479(3) 0.5994(2) 0.4627(3) 0.0488(11) Uani 1 1 d . . . . .
H24A H 0.485957 0.623101 0.423623 0.073 Uiso 1 1 calc R U . . .
H24B H 0.491805 0.563373 0.487045 0.073 Uiso 1 1 calc R U . . .
H24C H 0.430311 0.630692 0.504129 0.073 Uiso 1 1 calc R U . . .
C38 C 0.5468(3) 0.4696(2) 0.3098(2) 0.0390(9) Uani 1 1 d . . . . .
H38A H 0.471778 0.461802 0.311958 0.058 Uiso 1 1 calc R U . . .
H38B H 0.561654 0.517491 0.316064 0.058 Uiso 1 1 calc R U . . .
H38C H 0.586320 0.444752 0.352738 0.058 Uiso 1 1 calc R U . . .
C15 C -0.0973(4) 0.1783(2) 0.0156(3) 0.0494(11) Uani 1 1 d . . . . .
H15A H -0.122620 0.193020 -0.038196 0.074 Uiso 1 1 calc R U . . .
H15B H -0.149061 0.148479 0.036139 0.074 Uiso 1 1 calc R U . . .
H15C H -0.030916 0.154471 0.014054 0.074 Uiso 1 1 calc R U . . .

loop_
_atom_site_aniso_label
_atom_site_aniso_U_11
_atom_site_aniso_U_22
_atom_site_aniso_U_33
_atom_site_aniso_U_23
_atom_site_aniso_U_13
_atom_site_aniso_U_12
Se3 0.01763(18) 0.0417(2) 0.02209(17) 0.00444(15) 0.00422(13) 0.00888(15)
Se1 0.02248(19) 0.0405(2) 0.02289(18) 0.00785(15) 0.00580(13) 0.01293(16)
Se2 0.01819(18) 0.0505(2) 0.02178(17) 0.00447(16) 0.00116(13) 0.01116(16)
C31 0.0100(14) 0.0240(16) 0.0315(17) 0.0054(14) -0.0015(12) -0.0011(12)
C1 0.0149(15) 0.0191(15) 0.0202(14) 0.0081(12) 0.0026(11) 0.0028(12)
C8 0.0149(15) 0.0237(17) 0.0308(17) 0.0021(14) 0.0042(12) -0.0027(13)
C40 0.0207(16) 0.0181(15) 0.0281(16) 0.0096(13) 0.0010(13) 0.0015(13)
C7 0.0122(14) 0.0223(16) 0.0314(17) 0.0011(14) 0.0014(12) -0.0014(12)
C36 0.0115(14) 0.0279(17) 0.0331(17) 0.0007(14) 0.0012(12) -0.0017(13)
C41 0.0285(18) 0.0176(16) 0.0324(18) 0.0006(14) 0.0039(14) 0.0022(14)
C30 0.0179(15) 0.0242(17) 0.0269(16) 0.0070(14) 0.0032(12) -0.0009(13)
C45 0.0256(17) 0.0202(16) 0.0252(16) 0.0087(13) -0.0023(13) -0.0023(13)
C16 0.0173(15) 0.0197(16) 0.0320(17) -0.0058(14) 0.0017(13) 0.0021(13)
C32 0.0174(16) 0.0249(17) 0.0309(17) 0.0042(14) 0.0011(13) -0.0061(13)
C6 0.0160(15) 0.0208(16) 0.0264(16) 0.0037(13) 0.0028(12) -0.0006(12)
C42 0.0318(19) 0.0193(17) 0.0357(19) 0.0008(14) -0.0026(15) -0.0039(14)
C2 0.0186(15) 0.0215(16) 0.0216(15) 0.0005(13) 0.0032(12) 0.0002(13)
C34 0.0193(16) 0.034(2) 0.0331(18) 0.0087(16) -0.0041(13) -0.0100(14)
C9 0.0230(17) 0.0298(18) 0.0301(17) -0.0015(15) 0.0013(13) -0.0027(14)
C12 0.0212(16) 0.0227(17) 0.0337(18) 0.0049(14) 0.0001(13) -0.0004(13)
C26 0.0247(17) 0.0253(17) 0.0294(17) 0.0045(14) -0.0009(13) -0.0006(14)
C5 0.0139(15) 0.0251(17) 0.0349(18) 0.0021(14) 0.0011(13) -0.0005(13)
C21 0.0245(17) 0.0258(17) 0.0304(17) -0.0050(14) 0.0013(14) 0.0001(14)
C44 0.0277(17) 0.0244(17) 0.0241(16) 0.0061(14) 0.0049(13) -0.0016(14)
C19 0.0251(18) 0.0297(19) 0.041(2) -0.0098(16) -0.0031(15) -0.0038(15)
C25 0.0162(15) 0.0199(15) 0.0246(15) 0.0024(13) 0.0020(12) 0.0020(12)
C35 0.0174(16) 0.038(2) 0.0265(16) 0.0027(15) 0.0028(13) -0.0078(14)
C14 0.0255(17) 0.0258(18) 0.0310(18) 0.0030(15) 0.0000(14) -0.0002(14)
C43 0.0236(17) 0.0211(16) 0.0320(18) 0.0087(14) 0.0008(14) -0.0009(13)
C17 0.0245(17) 0.0202(16) 0.0341(18) 0.0000(14) -0.0009(14) 0.0009(13)
C3 0.0252(17) 0.0231(17) 0.0276(17) 0.0003(14) 0.0046(13) 0.0005(14)
C4 0.0175(16) 0.0303(18) 0.0365(19) 0.0016(15) 0.0112(14) 0.0079(14)
C33 0.0199(16) 0.0241(17) 0.0401(19) 0.0031(15) -0.0015(14) -0.0044(14)
C18 0.0262(18) 0.0246(18) 0.044(2) -0.0029(16) 0.0039(15) -0.0069(14)
C29 0.0147(16) 0.042(2) 0.050(2) 0.0153(18) 0.0011(15) -0.0021(15)
C11 0.0327(19) 0.0186(17) 0.041(2) 0.0020(15) 0.0047(15) 0.0011(14)
C20 0.0294(19) 0.039(2) 0.0306(18) -0.0091(16) -0.0029(15) 0.0038(16)
C10 0.0295(19) 0.0249(18) 0.0377(19) -0.0064(15) 0.0073(15) -0.0016(15)
C22 0.034(2) 0.048(2) 0.0306(19) 0.0006(17) 0.0056(15) -0.0021(18)
C13 0.037(2) 0.0289(19) 0.036(2) 0.0062(16) 0.0006(16) -0.0027(16)
C48 0.0275(19) 0.033(2) 0.048(2) 0.0071(17) 0.0003(16) -0.0119(16)
B2 0.0144(16) 0.0188(17) 0.0213(17) -0.0016(14) 0.0051(13) -0.0040(13)
C46 0.044(2) 0.035(2) 0.0286(18) -0.0008(16) -0.0022(16) -0.0134(17)
C27 0.0255(18) 0.037(2) 0.048(2) 0.0217(18) -0.0016(16) 0.0041(16)
C37 0.0296(19) 0.032(2) 0.045(2) -0.0034(17) 0.0064(16) 0.0030(16)
B1 0.0172(17) 0.0177(17) 0.0276(18) -0.0016(15) 0.0004(14) -0.0034(14)
C23 0.035(2) 0.034(2) 0.045(2) 0.0072(18) -0.0003(17) -0.0056(17)
C28 0.0234(19) 0.055(3) 0.059(3) 0.029(2) -0.0063(17) 0.0052(18)
C47 0.054(3) 0.0255(19) 0.042(2) -0.0010(17) 0.0190(18) -0.0038(17)
C39 0.039(2) 0.044(2) 0.044(2) 0.0202(19) -0.0021(17) -0.0110(18)
C24 0.037(2) 0.055(3) 0.052(3) -0.012(2) -0.0090(19) -0.014(2)
C38 0.044(2) 0.034(2) 0.040(2) -0.0057(17) 0.0086(17) -0.0060(17)
C15 0.070(3) 0.027(2) 0.051(3) -0.0108(19) 0.006(2) 0.000(2)

loop_
_atom_type_symbol
_atom_type_description
_atom_type_scat_dispersion_real
_atom_type_scat_dispersion_imag
_atom_type_scat_source
C C 0.0181 0.0091 'International Tables Vol C Tables 4.2.6.8 and 6.1.1.4'
H H 0.0000 0.0000 'International Tables Vol C Tables 4.2.6.8 and 6.1.1.4'
B B 0.0090 0.0039 'International Tables Vol C Tables 4.2.6.8 and 6.1.1.4'
Se Se -0.7943 1.1372 'International Tables Vol C Tables 4.2.6.8 and 6.1.1.4'

loop_
_geom_angle_atom_site_label_1
_geom_angle_atom_site_label_2
_geom_angle_atom_site_label_3
_geom_angle
_geom_angle_site_symmetry_1
_geom_angle_site_symmetry_3
_geom_angle_publ_flag
B2 Se3 Se2 100.04(10) . . ?
B1 Se1 B2 102.20(15) . . ?
B1 Se2 Se3 100.08(11) . . ?
C36 C31 C30 118.9(3) . . ?
C32 C31 C36 120.0(3) . . ?
C32 C31 C30 121.1(3) . . ?
C6 C1 C2 119.0(3) . . ?
C6 C1 B1 121.4(3) . . ?
C2 C1 B1 119.5(3) . . ?
C7 C8 C14 120.8(3) . . ?
C9 C8 C7 119.1(3) . . ?
C9 C8 C14 120.1(3) . . ?
C41 C40 C45 119.5(3) . . ?
C41 C40 C26 119.6(3) . . ?
C45 C40 C26 120.8(3) . . ?
C8 C7 C6 120.2(3) . . ?
C8 C7 C12 119.8(3) . . ?
C12 C7 C6 119.9(3) . . ?
C31 C36 C37 121.3(3) . . ?
C35 C36 C31 118.7(3) . . ?
C35 C36 C37 120.1(3) . . ?
C40 C41 C47 121.4(3) . . ?
C42 C41 C40 119.2(3) . . ?
C42 C41 C47 119.5(3) . . ?
C25 C30 C31 121.4(3) . . ?
C29 C30 C31 118.2(3) . . ?
C29 C30 C25 120.4(3) . . ?
C40 C45 C46 120.9(3) . . ?
C44 C45 C40 119.3(3) . . ?
C44 C45 C46 119.8(3) . . ?
C21 C16 C2 118.5(3) . . ?
C17 C16 C2 121.1(3) . . ?
C17 C16 C21 120.4(3) . . ?
C31 C32 C38 120.9(3) . . ?
C33 C32 C31 118.9(3) . . ?
C33 C32 C38 120.2(3) . . ?
C1 C6 C7 122.4(3) . . ?
C5 C6 C1 119.9(3) . . ?
C5 C6 C7 117.7(3) . . ?
C41 C42 H42 119.0 . . ?
C41 C42 C43 122.1(3) . . ?
C43 C42 H42 119.0 . . ?
C1 C2 C16 122.1(3) . . ?
C3 C2 C1 119.6(3) . . ?
C3 C2 C16 118.2(3) . . ?
C35 C34 C33 117.7(3) . . ?
C35 C34 C39 121.2(3) . . ?
C33 C34 C39 121.0(4) . . ?
C8 C9 H9 119.0 . . ?
C8 C9 C10 122.1(3) . . ?
C10 C9 H9 119.0 . . ?
C7 C12 C13 121.9(3) . . ?
C11 C12 C7 118.8(3) . . ?
C11 C12 C13 119.3(3) . . ?
C25 C26 C40 122.7(3) . . ?
C27 C26 C40 117.5(3) . . ?
C27 C26 C25 119.7(3) . . ?
C6 C5 H5 119.7 . . ?
C4 C5 C6 120.5(3) . . ?
C4 C5 H5 119.7 . . ?
C16 C21 C22 121.8(3) . . ?
C20 C21 C16 118.6(3) . . ?
C20 C21 C22 119.5(3) . . ?
C45 C44 H44 118.9 . . ?
C43 C44 C45 122.3(3) . . ?
C43 C44 H44 118.9 . . ?
C18 C19 C20 118.0(3) . . ?
C18 C19 C24 120.9(4) . . ?
C20 C19 C24 121.1(4) . . ?
C30 C25 C26 118.0(3) . . ?
C30 C25 B2 122.0(3) . . ?
C26 C25 B2 120.0(3) . . ?
C36 C35 H35 118.9 . . ?
C34 C35 C36 122.3(3) . . ?
C34 C35 H35 118.9 . . ?
C8 C14 H14A 109.5 . . ?
C8 C14 H14B 109.5 . . ?
C8 C14 H14C 109.5 . . ?
H14A C14 H14B 109.5 . . ?
H14A C14 H14C 109.5 . . ?
H14B C14 H14C 109.5 . . ?
C42 C43 C48 120.8(3) . . ?
C44 C43 C42 117.7(3) . . ?
C44 C43 C48 121.5(3) . . ?
C16 C17 C18 118.5(3) . . ?
C16 C17 C23 122.5(3) . . ?
C18 C17 C23 119.0(3) . . ?
C2 C3 H3 119.5 . . ?
C4 C3 C2 121.0(3) . . ?
C4 C3 H3 119.5 . . ?
C5 C4 C3 119.9(3) . . ?
C5 C4 H4 120.0 . . ?
C3 C4 H4 120.0 . . ?
C32 C33 C34 122.4(3) . . ?
C32 C33 H33 118.8 . . ?
C34 C33 H33 118.8 . . ?
C19 C18 C17 122.4(3) . . ?
C19 C18 H18 118.8 . . ?
C17 C18 H18 118.8 . . ?
C30 C29 H29 119.4 . . ?
C28 C29 C30 121.1(3) . . ?
C28 C29 H29 119.4 . . ?
C12 C11 H11 118.9 . . ?
C10 C11 C12 122.3(3) . . ?
C10 C11 H11 118.9 . . ?
C21 C20 H20 119.0 . . ?
C19 C20 C21 122.1(3) . . ?
C19 C20 H20 119.0 . . ?
C9 C10 C15 121.0(3) . . ?
C11 C10 C9 118.0(3) . . ?
C11 C10 C15 121.1(3) . . ?
C21 C22 H22A 109.5 . . ?
C21 C22 H22B 109.5 . . ?
C21 C22 H22C 109.5 . . ?
H22A C22 H22B 109.5 . . ?
H22A C22 H22C 109.5 . . ?
H22B C22 H22C 109.5 . . ?
C12 C13 H13A 109.5 . . ?
C12 C13 H13B 109.5 . . ?
C12 C13 H13C 109.5 . . ?
H13A C13 H13B 109.5 . . ?
H13A C13 H13C 109.5 . . ?
H13B C13 H13C 109.5 . . ?
C43 C48 H48A 109.5 . . ?
C43 C48 H48B 109.5 . . ?
C43 C48 H48C 109.5 . . ?
H48A C48 H48B 109.5 . . ?
H48A C48 H48C 109.5 . . ?
H48B C48 H48C 109.5 . . ?
Se3 B2 Se1 118.43(18) . . ?
C25 B2 Se3 121.4(2) . . ?
C25 B2 Se1 120.0(2) . . ?
C45 C46 H46A 109.5 . . ?
C45 C46 H46B 109.5 . . ?
C45 C46 H46C 109.5 . . ?
H46A C46 H46B 109.5 . . ?
H46A C46 H46C 109.5 . . ?
H46B C46 H46C 109.5 . . ?
C26 C27 H27 119.3 . . ?
C28 C27 C26 121.3(3) . . ?
C28 C27 H27 119.3 . . ?
C36 C37 H37A 109.5 . . ?
C36 C37 H37B 109.5 . . ?
C36 C37 H37C 109.5 . . ?
H37A C37 H37B 109.5 . . ?
H37A C37 H37C 109.5 . . ?
H37B C37 H37C 109.5 . . ?
Se2 B1 Se1 118.96(19) . . ?
C1 B1 Se1 121.0(2) . . ?
C1 B1 Se2 120.0(2) . . ?
C17 C23 H23A 109.5 . . ?
C17 C23 H23B 109.5 . . ?
C17 C23 H23C 109.5 . . ?
H23A C23 H23B 109.5 . . ?
H23A C23 H23C 109.5 . . ?
H23B C23 H23C 109.5 . . ?
C29 C28 C27 119.3(3) . . ?
C29 C28 H28 120.3 . . ?
C27 C28 H28 120.3 . . ?
C41 C47 H47A 109.5 . . ?
C41 C47 H47B 109.5 . . ?
C41 C47 H47C 109.5 . . ?
H47A C47 H47B 109.5 . . ?
H47A C47 H47C 109.5 . . ?
H47B C47 H47C 109.5 . . ?
C34 C39 H39A 109.5 . . ?
C34 C39 H39B 109.5 . . ?
C34 C39 H39C 109.5 . . ?
H39A C39 H39B 109.5 . . ?
H39A C39 H39C 109.5 . . ?
H39B C39 H39C 109.5 . . ?
C19 C24 H24A 109.5 . . ?
C19 C24 H24B 109.5 . . ?
C19 C24 H24C 109.5 . . ?
H24A C24 H24B 109.5 . . ?
H24A C24 H24C 109.5 . . ?
H24B C24 H24C 109.5 . . ?
C32 C38 H38A 109.5 . . ?
C32 C38 H38B 109.5 . . ?
C32 C38 H38C 109.5 . . ?
H38A C38 H38B 109.5 . . ?
H38A C38 H38C 109.5 . . ?
H38B C38 H38C 109.5 . . ?
C10 C15 H15A 109.5 . . ?
C10 C15 H15B 109.5 . . ?
C10 C15 H15C 109.5 . . ?
H15A C15 H15B 109.5 . . ?
H15A C15 H15C 109.5 . . ?
H15B C15 H15C 109.5 . . ?

loop_
_geom_bond_atom_site_label_1
_geom_bond_atom_site_label_2
_geom_bond_distance
_geom_bond_site_symmetry_2
_geom_bond_publ_flag
Se3 Se2 2.3349(5) . ?
Se3 B2 1.924(3) . ?
Se1 B2 1.935(3) . ?
Se1 B1 1.931(4) . ?
Se2 B1 1.910(4) . ?
C31 C36 1.406(5) . ?
C31 C30 1.497(4) . ?
C31 C32 1.403(5) . ?
C1 C6 1.409(4) . ?
C1 C2 1.411(4) . ?
C1 B1 1.576(5) . ?
C8 C7 1.403(5) . ?
C8 C9 1.391(5) . ?
C8 C14 1.510(5) . ?
C40 C41 1.400(5) . ?
C40 C45 1.406(5) . ?
C40 C26 1.486(5) . ?
C7 C6 1.500(5) . ?
C7 C12 1.404(5) . ?
C36 C35 1.391(5) . ?
C36 C37 1.508(5) . ?
C41 C42 1.390(5) . ?
C41 C47 1.511(5) . ?
C30 C25 1.409(4) . ?
C30 C29 1.394(5) . ?
C45 C44 1.385(5) . ?
C45 C46 1.511(5) . ?
C16 C2 1.505(4) . ?
C16 C21 1.404(5) . ?
C16 C17 1.395(5) . ?
C32 C33 1.385(5) . ?
C32 C38 1.504(5) . ?
C6 C5 1.400(4) . ?
C42 H42 0.9500 . ?
C42 C43 1.391(5) . ?
C2 C3 1.390(5) . ?
C34 C35 1.387(5) . ?
C34 C33 1.389(5) . ?
C34 C39 1.503(5) . ?
C9 H9 0.9500 . ?
C9 C10 1.393(5) . ?
C12 C11 1.401(5) . ?
C12 C13 1.506(5) . ?
C26 C25 1.422(5) . ?
C26 C27 1.397(5) . ?
C5 H5 0.9500 . ?
C5 C4 1.377(5) . ?
C21 C20 1.397(5) . ?
C21 C22 1.500(5) . ?
C44 H44 0.9500 . ?
C44 C43 1.384(5) . ?
C19 C18 1.379(5) . ?
C19 C20 1.384(5) . ?
C19 C24 1.512(5) . ?
C25 B2 1.571(4) . ?
C35 H35 0.9500 . ?
C14 H14A 0.9800 . ?
C14 H14B 0.9800 . ?
C14 H14C 0.9800 . ?
C43 C48 1.499(5) . ?
C17 C18 1.400(5) . ?
C17 C23 1.508(5) . ?
C3 H3 0.9500 . ?
C3 C4 1.387(5) . ?
C4 H4 0.9500 . ?
C33 H33 0.9500 . ?
C18 H18 0.9500 . ?
C29 H29 0.9500 . ?
C29 C28 1.378(5) . ?
C11 H11 0.9500 . ?
C11 C10 1.376(5) . ?
C20 H20 0.9500 . ?
C10 C15 1.513(5) . ?
C22 H22A 0.9800 . ?
C22 H22B 0.9800 . ?
C22 H22C 0.9800 . ?
C13 H13A 0.9800 . ?
C13 H13B 0.9800 . ?
C13 H13C 0.9800 . ?
C48 H48A 0.9800 . ?
C48 H48B 0.9800 . ?
C48 H48C 0.9800 . ?
C46 H46A 0.9800 . ?
C46 H46B 0.9800 . ?
C46 H46C 0.9800 . ?
C27 H27 0.9500 . ?
C27 C28 1.382(5) . ?
C37 H37A 0.9800 . ?
C37 H37B 0.9800 . ?
C37 H37C 0.9800 . ?
C23 H23A 0.9800 . ?
C23 H23B 0.9800 . ?
C23 H23C 0.9800 . ?
C28 H28 0.9500 . ?
C47 H47A 0.9800 . ?
C47 H47B 0.9800 . ?
C47 H47C 0.9800 . ?
C39 H39A 0.9800 . ?
C39 H39B 0.9800 . ?
C39 H39C 0.9800 . ?
C24 H24A 0.9800 . ?
C24 H24B 0.9800 . ?
C24 H24C 0.9800 . ?
C38 H38A 0.9800 . ?
C38 H38B 0.9800 . ?
C38 H38C 0.9800 . ?
C15 H15A 0.9800 . ?
C15 H15B 0.9800 . ?
C15 H15C 0.9800 . ?

loop_
_geom_torsion_atom_site_label_1
_geom_torsion_atom_site_label_2
_geom_torsion_atom_site_label_3
_geom_torsion_atom_site_label_4
_geom_torsion
_geom_torsion_site_symmetry_1
_geom_torsion_site_symmetry_2
_geom_torsion_site_symmetry_3
_geom_torsion_site_symmetry_4
_geom_torsion_publ_flag
C31 C36 C35 C34 0.9(5) . . . . ?
C31 C30 C25 C26 173.7(3) . . . . ?
C31 C30 C25 B2 -7.7(5) . . . . ?
C31 C30 C29 C28 -176.0(4) . . . . ?
C31 C32 C33 C34 0.2(5) . . . . ?
C1 C6 C5 C4 0.1(5) . . . . ?
C1 C2 C3 C4 0.9(5) . . . . ?
C8 C7 C6 C1 -103.7(4) . . . . ?
C8 C7 C6 C5 79.9(4) . . . . ?
C8 C7 C12 C11 1.2(5) . . . . ?
C8 C7 C12 C13 -177.3(3) . . . . ?
C8 C9 C10 C11 -0.5(5) . . . . ?
C8 C9 C10 C15 179.2(3) . . . . ?
C40 C41 C42 C43 -0.4(5) . . . . ?
C40 C45 C44 C43 0.9(5) . . . . ?
C40 C26 C25 C30 -173.5(3) . . . . ?
C40 C26 C25 B2 7.9(5) . . . . ?
C40 C26 C27 C28 177.0(4) . . . . ?
C7 C8 C9 C10 0.8(5) . . . . ?
C7 C6 C5 C4 176.6(3) . . . . ?
C7 C12 C11 C10 -0.9(5) . . . . ?
C36 C31 C30 C25 -99.9(4) . . . . ?
C36 C31 C30 C29 78.0(4) . . . . ?
C36 C31 C32 C33 1.2(5) . . . . ?
C36 C31 C32 C38 -179.3(3) . . . . ?
C41 C40 C45 C44 0.8(5) . . . . ?
C41 C40 C45 C46 -177.2(3) . . . . ?
C41 C40 C26 C25 74.1(4) . . . . ?
C41 C40 C26 C27 -102.6(4) . . . . ?
C41 C42 C43 C44 1.9(5) . . . . ?
C41 C42 C43 C48 -176.8(3) . . . . ?
C30 C31 C36 C35 177.9(3) . . . . ?
C30 C31 C36 C37 -1.5(4) . . . . ?
C30 C31 C32 C33 -178.5(3) . . . . ?
C30 C31 C32 C38 1.0(5) . . . . ?
C30 C25 B2 Se3 44.3(4) . . . . ?
C30 C25 B2 Se1 -132.1(3) . . . . ?
C30 C29 C28 C27 1.5(7) . . . . ?
C45 C40 C41 C42 -1.0(5) . . . . ?
C45 C40 C41 C47 179.0(3) . . . . ?
C45 C40 C26 C25 -108.0(4) . . . . ?
C45 C40 C26 C27 75.3(4) . . . . ?
C45 C44 C43 C42 -2.2(5) . . . . ?
C45 C44 C43 C48 176.5(3) . . . . ?
C16 C2 C3 C4 -176.7(3) . . . . ?
C16 C21 C20 C19 1.4(5) . . . . ?
C16 C17 C18 C19 0.3(5) . . . . ?
C32 C31 C36 C35 -1.7(4) . . . . ?
C32 C31 C36 C37 178.8(3) . . . . ?
C32 C31 C30 C25 79.7(4) . . . . ?
C32 C31 C30 C29 -102.3(4) . . . . ?
C6 C1 C2 C16 177.2(3) . . . . ?
C6 C1 C2 C3 -0.4(4) . . . . ?
C6 C1 B1 Se1 -116.8(3) . . . . ?
C6 C1 B1 Se2 63.5(4) . . . . ?
C6 C7 C12 C11 177.8(3) . . . . ?
C6 C7 C12 C13 -0.7(5) . . . . ?
C6 C5 C4 C3 0.5(5) . . . . ?
C2 C1 C6 C7 -176.5(3) . . . . ?
C2 C1 C6 C5 -0.1(4) . . . . ?
C2 C1 B1 Se1 61.9(4) . . . . ?
C2 C1 B1 Se2 -117.8(3) . . . . ?
C2 C16 C21 C20 -179.1(3) . . . . ?
C2 C16 C21 C22 3.9(5) . . . . ?
C2 C16 C17 C18 178.2(3) . . . . ?
C2 C16 C17 C23 -1.2(5) . . . . ?
C2 C3 C4 C5 -1.0(5) . . . . ?
C9 C8 C7 C6 -177.7(3) . . . . ?
C9 C8 C7 C12 -1.1(5) . . . . ?
C12 C7 C6 C1 79.7(4) . . . . ?
C12 C7 C6 C5 -96.7(4) . . . . ?
C12 C11 C10 C9 0.6(5) . . . . ?
C12 C11 C10 C15 -179.1(4) . . . . ?
C26 C40 C41 C42 177.0(3) . . . . ?
C26 C40 C41 C47 -3.1(5) . . . . ?
C26 C40 C45 C44 -177.2(3) . . . . ?
C26 C40 C45 C46 4.9(5) . . . . ?
C26 C25 B2 Se3 -137.2(3) . . . . ?
C26 C25 B2 Se1 46.4(4) . . . . ?
C26 C27 C28 C29 -2.5(7) . . . . ?
C21 C16 C2 C1 -99.8(4) . . . . ?
C21 C16 C2 C3 77.8(4) . . . . ?
C21 C16 C17 C18 0.2(5) . . . . ?
C21 C16 C17 C23 -179.2(3) . . . . ?
C25 C30 C29 C28 1.9(6) . . . . ?
C25 C26 C27 C28 0.2(6) . . . . ?
C35 C34 C33 C32 -1.1(5) . . . . ?
C14 C8 C7 C6 2.4(4) . . . . ?
C14 C8 C7 C12 179.0(3) . . . . ?
C14 C8 C9 C10 -179.3(3) . . . . ?
C17 C16 C2 C1 82.2(4) . . . . ?
C17 C16 C2 C3 -100.2(4) . . . . ?
C17 C16 C21 C20 -1.1(5) . . . . ?
C17 C16 C21 C22 -178.1(3) . . . . ?
C33 C34 C35 C36 0.4(5) . . . . ?
C18 C19 C20 C21 -0.9(5) . . . . ?
C29 C30 C25 C26 -4.2(5) . . . . ?
C29 C30 C25 B2 174.4(3) . . . . ?
C20 C19 C18 C17 0.1(5) . . . . ?
C22 C21 C20 C19 178.5(3) . . . . ?
C13 C12 C11 C10 177.6(3) . . . . ?
C46 C45 C44 C43 178.8(3) . . . . ?
C27 C26 C25 C30 3.1(5) . . . . ?
C27 C26 C25 B2 -175.5(3) . . . . ?
C37 C36 C35 C34 -179.6(3) . . . . ?
B1 C1 C6 C7 2.2(5) . . . . ?
B1 C1 C6 C5 178.6(3) . . . . ?
B1 C1 C2 C16 -1.5(4) . . . . ?
B1 C1 C2 C3 -179.1(3) . . . . ?
C23 C17 C18 C19 179.8(3) . . . . ?
C47 C41 C42 C43 179.7(3) . . . . ?
C39 C34 C35 C36 179.6(3) . . . . ?
C39 C34 C33 C32 179.7(3) . . . . ?
C24 C19 C18 C17 -178.9(4) . . . . ?
C24 C19 C20 C21 178.1(4) . . . . ?
C38 C32 C33 C34 -179.2(3) . . . . ?
